data_2000033
loop_
_publ_author_name
'Jin, Song'
'Zhou, Ran'
'Scheuer, E. M.'
'Adamchuk, J.'
'Rayburn, L. L.'
'Disalvo, F. J.'

_publ_section_title
;
 Synthesis, Characterization, and Ligand Exchange Studies of
 W~6~S~8~L~6~ Cluster Compounds
;
_journal_issue 12
_journal_name_full 'Inorganic Chemistry'
_journal_page_first 2666
_journal_page_last 2674
_journal_paper_doi 10.1021/ic001314q
_journal_volume 40
_journal_year 2001
_chemical_formula_sum 'C114 H96 P6 S8 W6'
_space_group_IT_number 2
_symmetry_cell_setting triclinic
_symmetry_Int_Tables_number 2
_symmetry_space_group_name_Hall '-P 1'
_symmetry_space_group_name_H-M 'P -1'
_cell_angle_alpha 96.3869(9)
_cell_angle_beta 93.7166(10)
_cell_angle_gamma 92.1225(10)
_cell_formula_units_Z 2
_cell_length_a 14.6107(6)
_cell_length_b 16.6282(7)
_cell_length_c 21.2344(9)
_cell_volume 5110.993
_diffrn_ambient_temperature 173
_exptl_crystal_colour dark-red
_exptl_crystal_density_diffrn 1.957
_exptl_crystal_description block
_refine_ls_R_factor_gt 0.0368
_refine_ls_wR_factor_gt 0.0368
_cod_database_code 2000033

loop_
_symmetry_equiv_pos_site_id
_symmetry_equiv_pos_as_xyz
1 x,y,z
2 -x,-y,-z

loop_
_atom_site_label
_atom_site_type_symbol
_atom_site_fract_x
_atom_site_fract_y
_atom_site_fract_z
W1 W 1.20718(2) 0.13426(2) 0.23563(1)
W2 W 1.13786(2) 0.27898(2) 0.22240(1)
W3 W 1.29710(2) 0.24112(2) 0.17320(1)
W4 W 1.36466(2) 0.20869(2) 0.28756(1)
W5 W 1.20546(2) 0.24709(2) 0.33663(1)
W6 W 1.29539(2) 0.35362(2) 0.27400(1)
S1 S 1.06549(12) 0.17784(11) 0.28183(8)
S2 S 1.35314(13) 0.31549(11) 0.37662(8)
S3 S 1.15005(12) 0.17230(11) 0.13304(8)
S4 S 1.43692(12) 0.30998(11) 0.22855(8)
S5 S 1.14517(13) 0.37850(11) 0.31649(9)
S6 S 1.35807(12) 0.11076(10) 0.19325(8)
S7 S 1.27221(13) 0.11612(11) 0.34220(8)
S8 S 1.22983(13) 0.37169(11) 0.16821(8)
P1 P 1.13748(13) -0.01192(11) 0.20759(9)
P2 P 0.99369(13) 0.34899(12) 0.18684(9)
P3 P 1.34553(13) 0.25070(11) 0.06013(8)
P4 P 1.50839(13) 0.13593(11) 0.32052(8)
P5 P 1.15342(13) 0.23956(12) 0.44904(8)
P6 P 1.36043(14) 0.50109(11) 0.29664(9)
C1 C 1.0385(5) -0.0229(4) 0.1492(3)
C2 C 0.9613(6) 0.0202(5) 0.1607(4)
H1 H 0.96140 0.05790 0.19650
C3 C 0.8851(7) 0.0079(6) 0.1200(5)
H2 H 0.83200 0.03390 0.13040
C4 C 0.8844(7) -0.0418(6) 0.0641(5)
H3 H 0.83210 -0.04920 0.03630
C5 C 0.9601(7) -0.0789(7) 0.0508(5)
H4 H 0.96170 -0.11070 0.01200
C6 C 1.0375(6) -0.0719(6) 0.0930(4)
H5 H 1.08900 -0.10070 0.08290
C7 C 1.0948(6) -0.0628(5) 0.2738(4)
C8 C 1.1513(6) -0.0620(5) 0.3282(4)
H6 H 1.20910 -0.03600 0.33070
C9 C 1.1232(7) -0.0995(5) 0.3792(4)
H7 H 1.16210 -0.09770 0.41590
C10 C 1.0394(7) -0.1389(6) 0.3764(5)
H8 H 1.02070 -0.16370 0.41080
C11 C 0.9835(7) -0.1413(6) 0.3226(5)
H9 H 0.92660 -0.16890 0.32020
C12 C 1.0097(6) -0.1033(5) 0.2710(4)
H10 H 0.97020 -0.10520 0.23460
C13 C 1.2154(5) -0.0867(4) 0.1741(3)
C14 C 1.2191(6) -0.1642(5) 0.1919(4)
H11 H 1.17940 -0.18040 0.22100
C15 C 1.2810(7) -0.2181(5) 0.1671(4)
H12 H 1.28220 -0.27010 0.17930
C16 C 1.3405(6) -0.1948(5) 0.1245(4)
H13 H 1.38340 -0.23030 0.10870
C17 C 1.3366(6) -0.1191(5) 0.1054(4)
H14 H 1.37660 -0.10330 0.07630
C18 C 1.2732(6) -0.0661(5) 0.1294(4)
H15 H 1.26970 -0.01540 0.11490
C19 C 0.8944(5) 0.3513(4) 0.2365(3)
C20 C 0.8110(5) 0.3766(5) 0.2119(4)
H16 H 0.80620 0.39330 0.17150
C21 C 0.7345(6) 0.3767(6) 0.2481(4)
H17 H 0.67910 0.39480 0.23230
C22 C 0.7413(6) 0.3502(5) 0.3069(4)
H18 H 0.68950 0.34720 0.32990
C23 C 0.8246(6) 0.3280(5) 0.3322(4)
H19 H 0.82960 0.31300 0.37310
C24 C 0.9015(5) 0.3282(5) 0.2963(3)
H20 H 0.95760 0.31250 0.31310
C25 C 1.0173(6) 0.4566(5) 0.1817(4)
C26 C 1.0621(6) 0.4799(6) 0.1292(5)
H21 H 1.07750 0.44150 0.09680
C27 C 1.0824(7) 0.5612(7) 0.1274(7)
H22 H 1.10900 0.57680 0.09180
C28 C 1.0658(8) 0.6194(7) 0.1742(8)
H23 H 1.08320 0.67340 0.17210
C29 C 1.0224(8) 0.5963(6) 0.2251(7)
H24 H 1.00690 0.63520 0.25720
C30 C 1.0016(7) 0.5150(5) 0.2287(5)
H25 H 0.97600 0.50010 0.26490
C31 C 0.9385(5) 0.3094(5) 0.1088(3)
C32 C 0.9303(5) 0.2248(6) 0.0949(4)
H26 H 0.95590 0.19220 0.12360
C33 C 0.8852(6) 0.1897(7) 0.0397(4)
H27 H 0.87950 0.13360 0.03160
C34 C 0.8487(7) 0.2359(8) -0.0034(4)
H28 H 0.81890 0.21120 -0.04100
C35 C 0.8554(6) 0.3177(8) 0.0079(5)
H29 H 0.82980 0.34880 -0.02190
C36 C 0.9014(5) 0.3566(6) 0.0652(4)
H30 H 0.90620 0.41280 0.07300
C37 C 1.2699(5) 0.3139(4) 0.0162(3)
C38 C 1.2989(7) 0.3843(5) -0.0057(5)
H31 H 1.36030 0.40190 0.00010
C39 C 1.2337(8) 0.4299(6) -0.0373(6)
H32 H 1.25270 0.47780 -0.05240
C40 C 1.1445(7) 0.4043(6) -0.0457(5)
H33 H 1.10200 0.43550 -0.06530
C41 C 1.1170(6) 0.3339(6) -0.0258(4)
H34 H 1.05600 0.31550 -0.03360
C42 C 1.1780(6) 0.2885(5) 0.0060(4)
H35 H 1.15750 0.24080 0.02060
C43 C 1.3503(5) 0.1605(5) 0.0034(3)
C44 C 1.3717(7) 0.0868(5) 0.0234(4)
H36 H 1.37950 0.08110 0.06650
C45 C 1.3813(9) 0.0219(6) -0.0218(5)
H37 H 1.39440 -0.02770 -0.00780
C46 C 1.3729(7) 0.0258(6) -0.0849(4)
H38 H 1.38070 -0.01970 -0.11340
C47 C 1.3526(7) 0.0988(6) -0.1063(4)
H39 H 1.34770 0.10360 -0.14960
C48 C 1.3396(6) 0.1646(5) -0.0626(4)
H40 H 1.32340 0.21320 -0.07720
C49 C 1.4599(5) 0.2978(5) 0.0589(3)
C50 C 1.4818(5) 0.3729(5) 0.0905(4)
H41 H 1.43610 0.40130 0.11050
C51 C 1.5692(6) 0.4079(5) 0.0938(4)
H42 H 1.58140 0.46000 0.11430
C52 C 1.6384(6) 0.3652(6) 0.0664(4)
H43 H 1.69780 0.38810 0.06900
C53 C 1.6195(6) 0.2891(5) 0.0353(4)
H44 H 1.66630 0.26020 0.01700
C54 C 1.5312(5) 0.2548(5) 0.0308(4)
H45 H 1.51880 0.20340 0.00930
C55 C 1.6116(5) 0.1458(4) 0.2764(3)
C56 C 1.6046(6) 0.1713(4) 0.2163(3)
H46 H 1.54770 0.18390 0.19860
C57 C 1.6828(6) 0.1782(5) 0.1823(4)
H47 H 1.67820 0.19360 0.14140
C58 C 1.7670(6) 0.1617(5) 0.2104(4)
H48 H 1.81960 0.16880 0.18870
C59 C 1.7753(6) 0.1349(5) 0.2696(4)
H49 H 1.83210 0.12220 0.28730
C60 C 1.6960(6) 0.1274(5) 0.3024(4)
H50 H 1.70040 0.10970 0.34250
C61 C 1.4880(5) 0.0246(5) 0.3114(3)
C62 C 1.4361(5) -0.0139(5) 0.3518(4)
H51 H 1.41390 0.01600 0.38680
C63 C 1.4166(6) -0.0967(5) 0.3411(4)
H52 H 1.38140 -0.12140 0.36910
C64 C 1.4480(6) -0.1429(6) 0.2899(4)
H53 H 1.43460 -0.19840 0.28280
C65 C 1.5002(7) -0.1042(5) 0.2493(4)
H54 H 1.52240 -0.13450 0.21450
C66 C 1.5199(6) -0.0231(5) 0.2588(4)
H55 H 1.55480 0.00120 0.23040
C67 C 1.5565(5) 0.1604(5) 0.4018(3)
C68 C 1.5902(6) 0.1029(6) 0.4399(3)
H56 H 1.58250 0.04810 0.42510
C69 C 1.6348(6) 0.1262(6) 0.4991(4)
H57 H 1.65460 0.08740 0.52460
C70 C 1.6496(6) 0.2072(6) 0.5197(4)
H58 H 1.68050 0.22320 0.55900
C71 C 1.6188(6) 0.2650(6) 0.4824(4)
H59 H 1.63040 0.31980 0.49610
C72 C 1.5706(5) 0.2414(5) 0.4246(4)
H60 H 1.54740 0.28050 0.40060
C73 C 1.2261(5) 0.1829(5) 0.4999(3)
C74 C 1.3212(5) 0.1903(5) 0.4994(4)
H61 H 1.34690 0.22030 0.47000
C75 C 1.3794(6) 0.1539(6) 0.5417(4)
H62 H 1.44280 0.15960 0.54050
C76 C 1.3414(6) 0.1097(5) 0.5848(4)
H63 H 1.37950 0.08600 0.61360
C77 C 1.2480(7) 0.0999(5) 0.5863(5)
H64 H 1.22320 0.06970 0.61590
C78 C 1.1907(5) 0.1349(5) 0.5436(4)
H65 H 1.12750 0.12630 0.54390
C79 C 1.0412(5) 0.1872(5) 0.4475(3)
C80 C 0.9628(5) 0.2267(5) 0.4624(4)
H66 H 0.96730 0.28200 0.47560
C81 C 0.8765(6) 0.1859(6) 0.4581(4)
H67 H 0.82410 0.21360 0.46780
C82 C 0.8715(6) 0.1039(5) 0.4392(4)
H68 H 0.81530 0.07530 0.43760
C83 C 0.9471(6) 0.0644(5) 0.4228(4)
H69 H 0.94160 0.00930 0.40860
C84 C 1.0348(3) 0.1048(3) 0.4268(2)
H70 H 1.08660 0.07700 0.41590
C85 C 1.4573(3) 0.5201(3) 0.3557(2)
C86 C 1.5192(3) 0.4625(3) 0.3644(2)
H71 H 1.51310 0.41310 0.33880
C87 C 1.5918(6) 0.4762(6) 0.4109(4)
H72 H 1.63330 0.43580 0.41570
C88 C 1.6031(7) 0.5471(7) 0.4491(5)
H73 H 1.65030 0.55480 0.48110
C89 C 1.5435(8) 0.6075(7) 0.4399(5)
H74 H 1.55150 0.65750 0.46450
C90 C 1.4715(7) 0.5937(6) 0.3937(5)
H75 H 1.43140 0.63490 0.38800
C91 C 1.3989(6) 0.5462(4) 0.2274(4)
C92 C 1.3376(6) 0.5505(4) 0.1745(4)
H76 H 1.27670 0.53250 0.17550
C93 C 1.3664(7) 0.5813(5) 0.1211(4)
H77 H 1.32530 0.58290 0.08590
C94 C 1.4572(7) 0.6100(5) 0.1197(4)
H78 H 1.47680 0.63060 0.08360
C95 C 1.5156(7) 0.6076(6) 0.1701(5)
H79 H 1.57580 0.62740 0.16900
C96 C 1.4890(6) 0.5762(5) 0.2245(4)
H80 H 1.53120 0.57520 0.25910
C97 C 1.2795(5) 0.5750(4) 0.3294(3)
C98 C 1.2372(6) 0.5553(5) 0.3825(4)
H81 H 1.25010 0.50770 0.39980
C99 C 1.1744(7) 0.6086(6) 0.4097(5)
H82 H 1.14420 0.59500 0.44460
C100 C 1.1569(7) 0.6797(6) 0.3859(5)
H83 H 1.11650 0.71550 0.40480
C101 C 1.2006(7) 0.6973(6) 0.3334(4)
H84 H 1.18860 0.74560 0.31680
C102 C 1.2631(4) 0.6450(4) 0.3037(2)
H85 H 1.29180 0.65790 0.26810
C103 C 1.3085(4) 0.2828(4) 0.7029(2)
H86 H 1.34470 0.27310 0.66860
C104 C 1.2827(4) 0.2195(4) 0.7365(2)
H87 H 1.30150 0.16750 0.72470
C105 C 1.2287(4) 0.2340(4) 0.7878(2)
H88 H 1.21140 0.19170 0.81030
C106 C 1.2006(4) 0.3118(4) 0.8054(2)
H89 H 1.16450 0.32150 0.83970
C107 C 1.2264(4) 0.3750(4) 0.7717(2)
H90 H 1.20760 0.42710 0.78350
C108 C 1.2804(4) 0.3605(4) 0.7205(2)
H91 H 1.29770 0.40290 0.69800
C109 C 1.1372(5) 0.3324(5) 0.5028(3)
C110 C 1.1361(5) 0.3279(4) 0.5648(3)
H92 H 1.14280 0.27810 0.58030
C111 C 1.1249(5) 0.3965(4) 0.6068(3)
H93 H 1.12900 0.39340 0.65040
C112? C 1.0942(5) 0.3140(4) 0.5618(3)
H94? H 1.07320 0.26350 0.57110
C113? C 1.0914(5) 0.3943(4) 0.6034(3)
H95? H 1.07760 0.39250 0.64530
C114 C 1.1076(5) 0.4699(4) 0.5837(3)
H96 H 1.10020 0.51590 0.61180
C115 C 1.1015(5) 0.4746(4) 0.5187(3)
H97 H 1.09000 0.52370 0.50320
C116 C 1.1127(5) 0.4059(4) 0.4767(3)
H98 H 1.10460 0.40720 0.43300
C117? C 1.1692(14) 0.4731(11) 0.5364(8)
H99? H 1.20510 0.51970 0.53350
C118? C 1.1748(13) 0.4030(8) 0.4932(8)
H100? H 1.20590 0.40670 0.45670

loop_
_atom_type_symbol
_atom_type_radius_bond
C 0.68
H 0.23
P 1.05
S 1.02
W 1.37
